data_9013385
loop_
_publ_author_name
'Ertl, A.'
'Tillmanns, E.'
'Ntaflos, T.'
'Francis, C.'
'Giester, G.'
'Korner, W.'
'Hughes, J. M.'
'Lengauer, C.'
'Prem, M.'

_publ_section_title
;
 Tetrahedrally coordinated boron in Al-rich tourmaline and its relationship
 to the pressure-temperature conditions of formation
 Note: O5 and O6 z-coordinates changed to match reported bond lengths
;
_journal_name_full 'European Journal of Mineralogy'
_journal_page_first 881
_journal_page_last 888
_journal_paper_doi 10.1127/0935-1221/2008/0020-1869
_journal_volume 20
_journal_year 2008
_chemical_compound_source 'Sahatany Pegmatite Field, Manjaka, Sahatany Valley, Madagascar'
_chemical_formula_sum 'Al8.001 B3.39 Ca0.09 Fe0.009 H6.6 Li0.9 Mn0.09 Na0.53 O31 Si5.61'
_chemical_name_mineral Elbaite
_space_group_IT_number 160
_symmetry_space_group_name_Hall 'R 3 -2"'
_symmetry_space_group_name_H-M 'R 3 m :H'
_cell_angle_alpha 90
_cell_angle_beta 90
_cell_angle_gamma 120
_cell_formula_units_Z 3
_cell_length_a 15.777
_cell_length_b 15.777
_cell_length_c 7.086
_cell_volume 1527.498
_database_code_amcsd 0007264
_exptl_crystal_density_diffrn 3.066
_cod_original_sg_symbol_H-M 'R 3 m'
_cod_original_formula_sum 'Na.53 Ca.09 Al8.001 Li.9 Mn.09 Fe.009 B3.39 Si5.61 O31 H6.6'
_cod_database_code 9013385

loop_
_space_group_symop_operation_xyz
x,y,z
2/3+x,1/3+y,1/3+z
1/3+x,2/3+y,2/3+z
x,x-y,z
2/3+x,1/3+x-y,1/3+z
1/3+x,2/3+x-y,2/3+z
-y,-x,z
2/3-y,1/3-x,1/3+z
1/3-y,2/3-x,2/3+z
-x+y,y,z
2/3-x+y,1/3+y,1/3+z
1/3-x+y,2/3+y,2/3+z
-y,x-y,z
2/3-y,1/3+x-y,1/3+z
1/3-y,2/3+x-y,2/3+z
-x+y,-x,z
2/3-x+y,1/3-x,1/3+z
1/3-x+y,2/3-x,2/3+z

loop_
_atom_site_label
_atom_site_fract_x
_atom_site_fract_y
_atom_site_fract_z
_atom_site_occupancy
_atom_site_U_iso_or_equiv
_atom_site_type_symbol
_atom_site_attached_hydrogens
NaX 0.00000 0.00000 0.24460 0.53000 0.02250 Na 0
CaX 0.00000 0.00000 0.24460 0.09000 0.02250 Ca 0
AlY 0.12079 0.06040 -0.34151 0.66700 0.00799 Al 0
LiY 0.12079 0.06040 -0.34151 0.30000 0.00799 Li 0
MnY 0.12079 0.06040 -0.34151 0.03000 0.00799 Mn 0
FeY 0.12079 0.06040 -0.34151 0.00300 0.00799 Fe 0
AlZ 0.29673 0.26008 -0.37240 1.00000 0.00647 Al 0
B 0.10901 0.21802 0.47270 1.00000 0.00630 B 0
BT 0.19141 0.18948 0.01964 0.06500 0.00539 B 0
SiT 0.19141 0.18948 0.01964 0.93500 0.00539 Si 0
O1 0.00000 0.00000 -0.20450 0.40000 0.01860 O 0
O-H1 0.00000 0.00000 -0.20450 0.60000 0.01860 O 1
O2 0.06021 0.12042 0.51060 1.00000 0.01300 O 0
O3 0.26139 0.13069 -0.47306 1.00000 0.01174 O 0
O4 0.09413 0.18826 0.09350 1.00000 0.00982 O 0
O5 0.18697 0.09348 0.11479 1.00000 0.01015 O 0
O6 0.19427 0.18381 -0.20587 1.00000 0.00768 O 0
O7 0.28625 0.28584 0.09589 1.00000 0.00718 O 0
O8 0.20953 0.27006 0.45705 1.00000 0.00766 O 0
H3 0.25600 0.12820 0.41100 1.00000 0.04500 H 0

loop_
_cod_changelog_entry_id
_cod_changelog_entry_author
_cod_changelog_entry_date
_cod_changelog_entry_text
1
;cod-tools version 3.8.0
Id: cif_guess_AMCSD_atom_types 9581 2023-05-17 12:35:41Z saulius
;
2023-05-18T11:42:25+03:00
;Derived atom types and hydrogen counts
from atom names that follow the AMCSD naming convention
(Wat == water, O-H == hydroxyl).
;

loop_
_cod_related_entry_id
_cod_related_entry_database
_cod_related_entry_code
1 AMCSD 0007264
